data_4324519
loop_
_publ_author_name
'Antonio Otero'
'Juan Fern\'andez-Baeza'
'Juan Tejeda'
'Agust\'in Lara-S\'anchez'
'Sonia Franco'
'Jaime Mart\'inez-Ferrer'
'Mar\'ia P. Carri\'on'
'I. L\'opez-Solera'
'Ana M. Rodr\'iguez'
'Luis F. S\'anchez-Barba'

_publ_section_title
;
 Direct Synthesis of NNN-Donor Enantiopure Scorpionate Ligands by an
 Efficient Diastereoselective Nucleophilic Addition to Imines
;
_journal_name_full 'Inorganic Chemistry'
_journal_page_first 1826
_journal_page_last 1839
_journal_paper_doi 10.1021/ic102242x
_journal_volume 50
_journal_year 2011
_chemical_absolute_configuration syn
_chemical_formula_sum 'C16 H18 F N'
_chemical_formula_weight 243.31
_chemical_name_systematic
; 
 ? 
;
_space_group_IT_number 5
_symmetry_cell_setting monoclinic
_symmetry_space_group_name_Hall 'C 2y'
_symmetry_space_group_name_H-M 'C 1 2 1'
_atom_sites_solution_hydrogens geom
_atom_sites_solution_primary direct
_atom_sites_solution_secondary difmap
_audit_creation_method SHELXL-97
_cell_angle_alpha 90.00
_cell_angle_beta 98.577(5)
_cell_angle_gamma 90.00
_cell_formula_units_Z 4
_cell_length_a 10.707(4)
_cell_length_b 6.833(2)
_cell_length_c 18.393(6)
_cell_measurement_temperature 180(2)
_cell_volume 1330.6(8)
_computing_cell_refinement 'Bruker SAINT'
_computing_data_collection 'Bruker APEX'
_computing_data_reduction 'Bruker SHELXTL'
_computing_molecular_graphics 'Bruker SHELXTL'
_computing_publication_material 'Bruker SHELXTL'
_computing_structure_refinement 'SHELXL-97 (Sheldrick, 1997)'
_computing_structure_solution 'SHELXS-97 (Sheldrick, 1990)'
_diffrn_ambient_temperature 180(2)
_diffrn_measured_fraction_theta_full 0.990
_diffrn_measured_fraction_theta_max 0.990
_diffrn_measurement_device_type 'CCD area detector'
_diffrn_measurement_method 'omega scan'
_diffrn_radiation_monochromator graphite
_diffrn_radiation_source 'fine-focus sealed tube'
_diffrn_radiation_type MoK\a
_diffrn_radiation_wavelength 0.71073
_diffrn_reflns_av_R_equivalents 0.0578
_diffrn_reflns_av_sigmaI/netI 0.0901
_diffrn_reflns_limit_h_max 11
_diffrn_reflns_limit_h_min -11
_diffrn_reflns_limit_k_max 7
_diffrn_reflns_limit_k_min -7
_diffrn_reflns_limit_l_max 19
_diffrn_reflns_limit_l_min -19
_diffrn_reflns_number 3048
_diffrn_reflns_theta_full 22.19
_diffrn_reflns_theta_max 22.19
_diffrn_reflns_theta_min 2.24
_exptl_absorpt_coefficient_mu 0.080
_exptl_absorpt_correction_T_max 1
_exptl_absorpt_correction_T_min 0.294018
_exptl_absorpt_correction_type multi-scan
_exptl_absorpt_process_details SADABS
_exptl_crystal_colour Colorless
_exptl_crystal_density_diffrn 1.215
_exptl_crystal_description Plate
_exptl_crystal_F_000 520
_exptl_crystal_size_max 0.651
_exptl_crystal_size_mid 0.432
_exptl_crystal_size_min 0.024
_refine_diff_density_max 0.179
_refine_diff_density_min -0.192
_refine_diff_density_rms 0.050
_refine_ls_abs_structure_details 'Flack H D (1983), Acta Cryst. A39, 876-881'
_refine_ls_extinction_coef 0.007(2)
_refine_ls_extinction_expression Fc^*^=kFc[1+0.001xFc^2^\l^3^/sin(2\q)]^-1/4^
_refine_ls_extinction_method SHELXL
_refine_ls_goodness_of_fit_ref 1.017
_refine_ls_hydrogen_treatment constr
_refine_ls_matrix_type full
_refine_ls_number_parameters 166
_refine_ls_number_reflns 1639
_refine_ls_number_restraints 1
_refine_ls_restrained_S_all 1.017
_refine_ls_R_factor_all 0.0689
_refine_ls_R_factor_gt 0.0532
_refine_ls_shift/su_max 0.000
_refine_ls_shift/su_mean 0.000
_refine_ls_structure_factor_coef Fsqd
_refine_ls_weighting_details 'calc w=1/[\s^2^(Fo^2^)+(0.0688P)^2^+0.0000P] where P=(Fo^2^+2Fc^2^)/3'
_refine_ls_weighting_scheme calc
_refine_ls_wR_factor_gt 0.1266
_refine_ls_wR_factor_ref 0.1368
_reflns_number_gt 1323
_reflns_number_total 1639
_reflns_threshold_expression >2sigma(I)
_cod_data_source_file ic102242x_si_002_2.cif
_cod_data_source_block 5
_cod_original_cell_volume 1330.5(8)
_cod_database_code 4324519

loop_
_symmetry_equiv_pos_as_xyz
'x, y, z'
'-x, y, -z'
'x+1/2, y+1/2, z'
'-x+1/2, y+1/2, -z'

loop_
_atom_site_label
_atom_site_type_symbol
_atom_site_fract_x
_atom_site_fract_y
_atom_site_fract_z
_atom_site_U_iso_or_equiv
_atom_site_adp_type
_atom_site_occupancy
_atom_site_symmetry_multiplicity
_atom_site_calc_flag
_atom_site_refinement_flags
C11 C 0.7496(4) 0.0342(5) 0.6438(2) 0.0237(10) Uani 1 1 d .
C13 C 0.6861(4) -0.2392(6) 0.5628(2) 0.0375(13) Uani 1 1 d .
H13 H 0.6223 -0.3205 0.5400 0.045 Uiso 1 1 calc R
C16 C 0.8721(4) 0.0034(6) 0.6309(2) 0.0298(11) Uani 1 1 d .
H16 H 0.9362 0.0837 0.6541 0.036 Uiso 1 1 calc R
C7 C 0.7489(3) 0.4780(5) 0.7552(2) 0.0229(10) Uani 1 1 d .
C15 C 0.9022(4) -0.1429(6) 0.5847(2) 0.0379(12) Uani 1 1 d .
H15 H 0.9853 -0.1602 0.5767 0.045 Uiso 1 1 calc R
C6 C 0.6526(3) 0.4469(6) 0.8059(2) 0.0295(10) Uani 1 1 d .
H6 H 0.6003 0.3289 0.7976 0.035 Uiso 1 1 calc R
C10 C 0.7694(4) 0.3367(6) 0.7005(2) 0.0259(11) Uani 1 1 d .
H10 H 0.8256 0.3668 0.6682 0.031 Uiso 1 1 calc R
C8 C 0.8161(4) 0.6423(6) 0.7644(2) 0.0318(11) Uani 1 1 d .
H8 H 0.8750 0.6694 0.7333 0.038 Uiso 1 1 calc R
C12 C 0.6601(4) -0.0948(6) 0.6088(2) 0.0285(11) Uani 1 1 d .
C5 C 0.5815(4) 0.6450(7) 0.8082(2) 0.0369(12) Uani 1 1 d .
H5A H 0.5720 0.7179 0.7624 0.044 Uiso 1 1 calc R
H5B H 0.5021 0.6356 0.8274 0.044 Uiso 1 1 calc R
C9 C 0.7983(4) 0.7837(6) 0.8238(2) 0.0374(13) Uani 1 1 d .
H9A H 0.7755 0.9110 0.8025 0.045 Uiso 1 1 calc R
H9B H 0.8766 0.7974 0.8575 0.045 Uiso 1 1 calc R
C2 C 0.7141(3) 0.4897(6) 0.8872(2) 0.0288(11) Uani 1 1 d .
C3 C 0.8479(3) 0.4190(7) 0.9133(2) 0.0403(12) Uani 1 1 d .
H3A H 0.8482 0.2789 0.9172 0.060 Uiso 1 1 calc R
H3B H 0.8781 0.4751 0.9605 0.060 Uiso 1 1 calc R
H3C H 0.9018 0.4583 0.8787 0.060 Uiso 1 1 calc R
C14 C 0.8078(5) -0.2630(6) 0.5505(2) 0.0427(13) Uani 1 1 d .
H14 H 0.8272 -0.3609 0.5189 0.051 Uiso 1 1 calc R
C4 C 0.6943(4) 0.7105(6) 0.8653(2) 0.0320(11) Uani 1 1 d .
H4 H 0.6734 0.7972 0.9041 0.038 Uiso 1 1 calc R
C1 C 0.6301(4) 0.4270(8) 0.9425(2) 0.0422(12) Uani 1 1 d .
H1A H 0.6645 0.4752 0.9903 0.063 Uiso 1 1 calc R
H1B H 0.6259 0.2867 0.9438 0.063 Uiso 1 1 calc R
H1C H 0.5468 0.4794 0.9284 0.063 Uiso 1 1 calc R
N1 N 0.7133(3) 0.1704(5) 0.69454(17) 0.0260(9) Uani 1 1 d .
F1 F 0.5384(2) -0.0719(4) 0.62062(14) 0.0507(8) Uani 1 1 d .

loop_
_atom_site_aniso_label
_atom_site_aniso_U_11
_atom_site_aniso_U_22
_atom_site_aniso_U_33
_atom_site_aniso_U_23
_atom_site_aniso_U_13
_atom_site_aniso_U_12
C11 0.036(2) 0.017(2) 0.020(2) 0.0038(19) 0.0092(18) 0.0004(19)
C13 0.054(3) 0.020(3) 0.036(3) -0.003(2) -0.002(2) -0.005(2)
C16 0.035(2) 0.025(3) 0.030(3) -0.003(2) 0.0069(19) -0.002(2)
C7 0.024(2) 0.024(3) 0.022(2) -0.0018(19) 0.0068(17) -0.0011(19)
C15 0.040(3) 0.036(3) 0.039(3) -0.001(2) 0.012(2) 0.006(2)
C6 0.0251(19) 0.029(2) 0.034(3) -0.005(2) 0.0055(18) -0.003(2)
C10 0.027(2) 0.028(3) 0.023(3) 0.005(2) 0.0065(19) 0.001(2)
C8 0.040(2) 0.033(3) 0.022(3) 0.001(2) 0.006(2) -0.003(2)
C12 0.031(2) 0.021(2) 0.034(3) 0.005(2) 0.0101(19) 0.000(2)
C5 0.035(2) 0.042(3) 0.032(3) -0.009(2) -0.002(2) 0.010(2)
C9 0.051(3) 0.022(3) 0.037(3) -0.005(2) -0.001(2) -0.005(2)
C2 0.027(2) 0.034(3) 0.027(3) -0.002(2) 0.0081(19) 0.003(2)
C3 0.039(2) 0.044(3) 0.037(3) 0.004(3) 0.002(2) 0.011(3)
C14 0.072(4) 0.030(3) 0.028(3) -0.008(2) 0.013(3) 0.004(3)
C4 0.037(2) 0.031(3) 0.028(3) -0.008(2) 0.003(2) 0.008(2)
C1 0.041(2) 0.050(3) 0.038(3) -0.005(3) 0.015(2) -0.003(3)
N1 0.0305(18) 0.025(2) 0.025(2) -0.0025(17) 0.0087(15) -0.0002(18)
F1 0.0350(13) 0.0392(15) 0.078(2) -0.0078(16) 0.0079(12) -0.0063(14)

loop_
_atom_type_symbol
_atom_type_description
_atom_type_scat_dispersion_real
_atom_type_scat_dispersion_imag
_atom_type_scat_source
C C 0.0033 0.0016 'International Tables Vol C Tables 4.2.6.8 and 6.1.1.4'
H H 0.0000 0.0000 'International Tables Vol C Tables 4.2.6.8 and 6.1.1.4'
N N 0.0061 0.0033 'International Tables Vol C Tables 4.2.6.8 and 6.1.1.4'
F F 0.0171 0.0103 'International Tables Vol C Tables 4.2.6.8 and 6.1.1.4'

loop_
_geom_angle_atom_site_label_1
_geom_angle_atom_site_label_2
_geom_angle_atom_site_label_3
_geom_angle
C16 C11 C12 115.5(4)
C16 C11 N1 125.1(4)
C12 C11 N1 119.1(3)
C12 C13 C14 118.7(4)
C12 C13 H13 120.7
C14 C13 H13 120.7
C15 C16 C11 122.0(4)
C15 C16 H16 119.0
C11 C16 H16 119.0
C8 C7 C10 121.3(4)
C8 C7 C6 116.7(3)
C10 C7 C6 122.0(4)
C14 C15 C16 119.3(4)
C14 C15 H15 120.4
C16 C15 H15 120.4
C7 C6 C5 106.1(4)
C7 C6 C2 109.5(3)
C5 C6 C2 87.1(3)
C7 C6 H6 116.7
C5 C6 H6 116.7
C2 C6 H6 116.7
N1 C10 C7 122.6(4)
N1 C10 H10 118.7
C7 C10 H10 118.7
C7 C8 C9 120.8(4)
C7 C8 H8 119.6
C9 C8 H8 119.6
C13 C12 F1 118.3(4)
C13 C12 C11 124.1(4)
F1 C12 C11 117.6(4)
C4 C5 C6 86.3(3)
C4 C5 H5A 114.3
C6 C5 H5A 114.3
C4 C5 H5B 114.3
C6 C5 H5B 114.3
H5A C5 H5B 111.4
C8 C9 C4 109.7(3)
C8 C9 H9A 109.7
C4 C9 H9A 109.7
C8 C9 H9B 109.7
C4 C9 H9B 109.7
H9A C9 H9B 108.2
C1 C2 C3 108.9(3)
C1 C2 C4 111.9(3)
C3 C2 C4 118.2(4)
C1 C2 C6 112.3(3)
C3 C2 C6 118.9(3)
C4 C2 C6 85.0(3)
C2 C3 H3A 109.5
C2 C3 H3B 109.5
H3A C3 H3B 109.5
C2 C3 H3C 109.5
H3A C3 H3C 109.5
H3B C3 H3C 109.5
C13 C14 C15 120.5(4)
C13 C14 H14 119.8
C15 C14 H14 119.8
C9 C4 C5 108.1(3)
C9 C4 C2 111.3(3)
C5 C4 C2 87.6(3)
C9 C4 H4 115.5
C5 C4 H4 115.5
C2 C4 H4 115.5
C2 C1 H1A 109.5
C2 C1 H1B 109.5
H1A C1 H1B 109.5
C2 C1 H1C 109.5
H1A C1 H1C 109.5
H1B C1 H1C 109.5
C10 N1 C11 118.0(3)

loop_
_geom_bond_atom_site_label_1
_geom_bond_atom_site_label_2
_geom_bond_distance
C11 C16 1.383(5)
C11 C12 1.388(5)
C11 N1 1.413(5)
C13 C12 1.355(6)
C13 C14 1.365(6)
C13 H13 0.9300
C16 C15 1.381(5)
C16 H16 0.9300
C7 C8 1.331(5)
C7 C10 1.434(5)
C7 C6 1.504(5)
C15 C14 1.379(6)
C15 H15 0.9300
C6 C5 1.556(6)
C6 C2 1.570(6)
C6 H6 0.9800
C10 N1 1.282(5)
C10 H10 0.9300
C8 C9 1.492(6)
C8 H8 0.9300
C12 F1 1.362(4)
C5 C4 1.544(5)
C5 H5A 0.9700
C5 H5B 0.9700
C9 C4 1.525(6)
C9 H9A 0.9700
C9 H9B 0.9700
C2 C1 1.516(6)
C2 C3 1.520(5)
C2 C4 1.568(6)
C3 H3A 0.9600
C3 H3B 0.9600
C3 H3C 0.9600
C14 H14 0.9300
C4 H4 0.9800
C1 H1A 0.9600
C1 H1B 0.9600
C1 H1C 0.9600
